data_7135639
loop_
_publ_author_name
'Sandha, Sabhya'
'Tripathi, Chandra Bhushan'

_publ_section_title
;
 H-bond-directed photocatalytic site-selective &#x3b1;-C-H
 functionalization of alcohols with <i>p</i>-quinone methides.
;
_journal_issue 28
_journal_name_full 'Chemical communications (Cambridge, England)'
_journal_page_first 7417
_journal_page_last 7420
_journal_paper_doi 10.1039/d6cc00863a
_journal_volume 62
_journal_year 2026
_chemical_formula_moiety 'C24 H35 O5 P'
_chemical_formula_sum 'C24 H35 O5 P'
_chemical_formula_weight 434.516
_space_group_crystal_system monoclinic
_space_group_IT_number 14
_space_group_name_Hall '-P 2yn'
_space_group_name_H-M_alt 'P 1 21/n 1'
_symmetry_Int_Tables_number 14
_atom_sites_solution_primary iterative
_audit_creation_date 2025-08-06
_audit_creation_method
;
Olex2 1.5
(compiled 2025.07.13 svn.rb7424aed for OlexSys, GUI svn.r7314)
;
_audit_update_record
;
2025-12-11 deposited with the CCDC.	2026-03-17 downloaded from the CCDC.
;
_cell_angle_alpha 90
_cell_angle_beta 94.6663(12)
_cell_angle_gamma 90
_cell_formula_units_Z 4
_cell_length_a 9.61485(13)
_cell_length_b 16.6523(2)
_cell_length_c 16.0640(2)
_cell_measurement_reflns_used 11316
_cell_measurement_temperature 296.06(10)
_cell_measurement_theta_max 77.2930
_cell_measurement_theta_min 3.8240
_cell_volume 2563.47(6)
_computing_cell_refinement 'CrysAlisPro 1.171.43.141a (Rigaku OD, 2024)'
_computing_data_collection 'CrysAlisPro 1.171.43.141a (Rigaku OD, 2024)'
_computing_data_reduction 'CrysAlisPro 1.171.43.141a (Rigaku OD, 2024)'
_computing_molecular_graphics 'Olex2 1.5 (Dolomanov et al., 2009)'
_computing_publication_material 'Olex2 1.5 (Dolomanov et al., 2009)'
_computing_structure_refinement 'olex2.refine 1.5 (Bourhis et al., 2015)'
_computing_structure_solution 'olex2.solve 1.5 (Bourhis et al., 2015)'
_diffrn_ambient_environment air
_diffrn_ambient_temperature 296.06(10)
_diffrn_detector 'Hybrid Pixel Array Detector'
_diffrn_detector_area_resol_mean 10.0000
_diffrn_detector_type HyPix
_diffrn_measured_fraction_theta_full 0.9961
_diffrn_measured_fraction_theta_max 0.9497
_diffrn_measurement_details
;
List of Runs (angles in degrees, time in seconds):

  # Type    Start    End  Width  t~exp~   \w     \q     \k     \f   Frames
#--------------------------------------------------------------------------
  1  \w    -47.00 -19.00   0.50    0.24    --  -91.75  47.00-136.00   56
  2  \w    -54.00 -27.00   0.50    0.24    --  -91.75  57.00 -60.00   54
  3  \w    -50.00 -24.00   0.50    0.24    --  -91.75  57.00   0.00   52
  4  \w    -50.00 -23.00   0.50    0.24    --  -91.75  57.00  60.00   54
  5  \w    -80.00 -54.00   0.50    0.24    --  -91.75 125.00  60.00   52
  6  \w    -72.00 -47.00   0.50    0.06    --  -47.26 -38.00   0.00   50
  7  \w   -153.00 -91.00   0.50    0.24    --  -91.75 -99.00-180.00  124
  8  \w   -117.00 -85.00   0.50    0.06    --  -47.26 -38.00   0.00   64
  9  \w   -121.00 -89.00   0.50    0.24    --  -91.75 -47.00  74.00   64
 10  \w   -118.00 -35.00   0.50    0.06    --  -47.26 -47.00  74.00  166
 11  \w     15.00  51.00   0.50    0.06    --   47.26 -47.00  74.00   72
 12  \w     37.00  65.00   0.50    0.24    --  109.68 -57.00 150.00   56
 13  \w     37.00 103.00   0.50    0.24    --  109.68 -77.00  90.00  132
 14  \w     39.00  68.00   0.50    0.24    --  109.68 -57.00 -30.00   58
 15  \w     39.00  64.00   0.50    0.24    --  109.68 -57.00 -60.00   50
 16  \w     42.00  68.00   0.50    0.24    --  109.68 -57.00 -90.00   52
 17  \w     37.00 103.00   0.50    0.24    --  109.68 -77.00-120.00  132
 18  \w     38.00  66.00   0.50    0.24    --  109.68 -57.00-180.00   56
 19  \w     45.00 106.00   0.50    0.24    --  109.68 -99.00-180.00  122
 20  \w     54.00 102.00   0.50    0.24    --  109.68 -99.00  60.00   96
 21  \w    -11.00  28.00   0.50    0.06    --  -47.26  19.00   0.00   78
 22  \w    -51.00  24.00   0.50    0.06    --  -47.26  47.00-136.00  150
 23  \w     52.00  77.00   0.50    0.06    --   47.26  47.00-136.00   50
 24  \w    108.00 178.00   0.50    0.24    --  109.68  47.00-136.00  140
 25  \w    153.00 178.00   0.50    0.24    --  109.68  19.00-180.00   50
 26  \w    106.00 132.00   0.50    0.24    --  109.68  19.00-180.00   52
;
_diffrn_measurement_device 'four-circle diffractometer'
_diffrn_measurement_device_type 'XtaLAB Synergy, Dualflex, HyPix'
_diffrn_measurement_method '\w scans'
_diffrn_orient_matrix_type 'CrysAlisPro convention (1999,Acta A55,543-557)'
_diffrn_orient_matrix_UB_11 -0.0830355000
_diffrn_orient_matrix_UB_12 -0.0464207000
_diffrn_orient_matrix_UB_13 0.0624998000
_diffrn_orient_matrix_UB_21 -0.1376801000
_diffrn_orient_matrix_UB_22 0.0263783000
_diffrn_orient_matrix_UB_23 -0.0480123000
_diffrn_orient_matrix_UB_31 0.0029573000
_diffrn_orient_matrix_UB_32 -0.0755304000
_diffrn_orient_matrix_UB_33 -0.0551782000
_diffrn_radiation_monochromator mirror
_diffrn_radiation_probe x-ray
_diffrn_radiation_type 'Cu K\a'
_diffrn_radiation_wavelength 1.54184
_diffrn_reflns_av_R_equivalents 0.0321
_diffrn_reflns_av_unetI/netI 0.0270
_diffrn_reflns_Laue_measured_fraction_full 0.9961
_diffrn_reflns_Laue_measured_fraction_max 0.9497
_diffrn_reflns_limit_h_max 11
_diffrn_reflns_limit_h_min -12
_diffrn_reflns_limit_k_max 13
_diffrn_reflns_limit_k_min -20
_diffrn_reflns_limit_l_max 19
_diffrn_reflns_limit_l_min -20
_diffrn_reflns_number 18209
_diffrn_reflns_point_group_measured_fraction_full 0.9961
_diffrn_reflns_point_group_measured_fraction_max 0.9497
_diffrn_reflns_theta_full 67.6840
_diffrn_reflns_theta_max 77.94
_diffrn_reflns_theta_min 3.83
_diffrn_source 'micro-focus sealed X-ray tube'
_diffrn_source_type 'PhotonJet (Cu) X-ray Source'
_exptl_absorpt_coefficient_mu 1.185
_exptl_absorpt_correction_T_max 1.00000
_exptl_absorpt_correction_T_min 0.69399
_exptl_absorpt_correction_type multi-scan
_exptl_absorpt_process_details
;
CrysAlisPro 1.171.43.141a (Rigaku Oxford Diffraction, 2024)
Empirical absorption correction using spherical harmonics,
implemented in SCALE3 ABSPACK scaling algorithm.
;
_exptl_crystal_colour 'clear light colourless'
_exptl_crystal_density_diffrn 1.126
_exptl_crystal_description block
_exptl_crystal_F_000 940.131
_exptl_crystal_size_max 0.15
_exptl_crystal_size_mid 0.1
_exptl_crystal_size_min 0.06
_refine_diff_density_max 0.2993
_refine_diff_density_min -0.5425
_refine_diff_density_rms 0.0757
_refine_ls_d_res_high 0.7883
_refine_ls_d_res_low 11.5415
_refine_ls_goodness_of_fit_ref 1.0456
_refine_ls_hydrogen_treatment constr
_refine_ls_matrix_type full
_refine_ls_number_constraints 54
_refine_ls_number_parameters 281
_refine_ls_number_reflns 5210
_refine_ls_number_restraints 0
_refine_ls_restrained_S_all 1.0456
_refine_ls_R_factor_all 0.0601
_refine_ls_R_factor_gt 0.0512
_refine_ls_shift/su_max -0.0155
_refine_ls_shift/su_mean 0.0012
_refine_ls_structure_factor_coef Fsqd
_refine_ls_weighting_details 'w=1/[\s^2^(Fo^2^)+(0.0691P)^2^+1.1518P] where P=(Fo^2^+2Fc^2^)/3'
_refine_ls_weighting_scheme calc
_refine_ls_wR_factor_gt 0.1409
_refine_ls_wR_factor_ref 0.1462
_reflns_Friedel_coverage 0.0
_reflns_limit_h_max 10
_reflns_limit_h_min -12
_reflns_limit_k_max 20
_reflns_limit_k_min 0
_reflns_limit_l_max 20
_reflns_limit_l_min -9
_reflns_number_gt 4412
_reflns_number_total 5210
_reflns_threshold_expression I>=2u(I)
_cod_data_source_file d6cc00863a2.cif
_cod_data_source_block XRF24062025B_auto
_cod_depositor_comments 'Adding full bibliography for 7135639.cif.'
_cod_original_cell_volume 2563.49(6)
_cod_database_code 7135639
_chemical_oxdiff_formula 'C24 H35 O5  P'
_cell_oxdiff_angle_alpha 89.9992(10)
_cell_oxdiff_angle_beta 94.6620(11)
_cell_oxdiff_angle_gamma 89.9980(11)
_cell_oxdiff_length_a 9.61189(15)
_cell_oxdiff_length_b 16.6554(2)
_cell_oxdiff_length_c 16.0659(2)
_cell_oxdiff_measurement_reflns_used 11316
_cell_oxdiff_volume 2563.48(6)
_olex2_refinement_description
;
1. Fixed Uiso
 At 1.2 times of:
  All C(H) groups
 At 1.5 times of:
  All C(H,H,H) groups, All O(H) groups
2.a Ternary CH refined with riding coordinates:
 C3(H3a), C10(H10)
2.b Aromatic/amide H refined with riding coordinates:
 C6(H6), C8(H8), C17(H17), C1d(H1d), C1e(H1e), C1f(H1f), C1g(H1g)
2.c Idealised Me refined as rotating group:
 C14(H14a,H14b,H14c), C15(H15a,H15b,H15c), C16(H16a,H16b,H16c), C18(H18a,H18b,
 H18c), C19(H19a,H19b,H19c), C1a(H1aa,H1ab,H1ac), C1b(H1ba,H1bb,H1bc), C1c(H1ca,
 H1cb,H1cc)
2.d Idealised tetrahedral OH refined as rotating group:
 O2(H2), O3(H3)
;
_olex2_submission_special_instructions 'No special instructions were received'
_oxdiff_exptl_absorpt_empirical_details
;
Empirical correction (ABSPACK) includes:
- Absorption correction using spherical harmonics
- Frame scaling
;
_oxdiff_exptl_absorpt_empirical_full_max 1.402
_oxdiff_exptl_absorpt_empirical_full_min 0.721

loop_
_space_group_symop_id
_space_group_symop_operation_xyz
1 x,y,z
2 -x+1/2,y+1/2,-z+1/2
3 -x,-y,-z
4 x-1/2,-y-1/2,z-1/2

loop_
_atom_site_label
_atom_site_type_symbol
_atom_site_fract_x
_atom_site_fract_y
_atom_site_fract_z
_atom_site_U_iso_or_equiv
_atom_site_adp_type
_atom_site_occupancy
_atom_site_refinement_flags_posn
P1 P 0.27831(5) 0.52978(3) 0.42921(3) 0.03888(15) Uani 1.000000 .
O4 O 0.23676(15) 0.45508(8) 0.46968(8) 0.0464(3) Uani 1.000000 .
O O 0.31611(17) 0.60216(8) 0.48929(9) 0.0540(4) Uani 1.000000 .
O2 O -0.00816(16) 0.59947(9) 0.44906(9) 0.0532(4) Uani 1.000000 .
H2 H -0.0781(17) 0.5871(12) 0.4721(10) 0.0798(5) Uiso 1.000000 GR
O1 O 0.41577(15) 0.51601(9) 0.38542(10) 0.0555(4) Uani 1.000000 .
O3 O 0.2490(2) 0.85720(8) 0.18840(10) 0.0629(4) Uani 1.000000 .
H3 H 0.246(4) 0.8526(4) 0.13746(17) 0.0943(7) Uiso 1.000000 GR
C3 C 0.14865(19) 0.56077(10) 0.34726(11) 0.0366(4) Uani 1.000000 .
H3a H 0.15372(19) 0.52032(10) 0.30330(11) 0.0440(4) Uiso 1.000000 R
C4 C 0.2131(2) 0.71272(11) 0.17660(11) 0.0429(4) Uani 1.000000 .
C5 C 0.17710(19) 0.64013(10) 0.30519(11) 0.0369(4) Uani 1.000000 .
C6 C 0.1909(2) 0.64190(10) 0.22009(11) 0.0404(4) Uani 1.000000 .
H6 H 0.1851(2) 0.59379(10) 0.19060(11) 0.0485(5) Uiso 1.000000 R
C7 C 0.2084(2) 0.78492(11) 0.30989(12) 0.0447(4) Uani 1.000000 .
C8 C 0.1852(2) 0.71206(11) 0.34866(12) 0.0432(4) Uani 1.000000 .
H8 H 0.1747(2) 0.71158(11) 0.40571(12) 0.0518(5) Uiso 1.000000 R
C9 C 0.2229(2) 0.78380(11) 0.22353(12) 0.0440(4) Uani 1.000000 .
C10 C -0.00006(19) 0.55213(11) 0.37648(11) 0.0407(4) Uani 1.000000 .
H10 H -0.01464(19) 0.49581(11) 0.39119(11) 0.0488(5) Uiso 1.000000 R
C11 C 0.2250(3) 0.71204(13) 0.08155(13) 0.0630(7) Uani 1.000000 .
C12 C 0.2177(3) 0.86370(12) 0.35971(14) 0.0597(6) Uani 1.000000 .
C13 C -0.1080(2) 0.57495(16) 0.30707(13) 0.0570(6) Uani 1.000000 .
C14 C 0.2776(3) 0.60946(17) 0.57202(15) 0.0743(8) Uani 1.000000 .
H14a H 0.1916(12) 0.6387(11) 0.5719(2) 0.1115(12) Uiso 1.000000 GR
H14b H 0.266(2) 0.55697(17) 0.5951(5) 0.1115(12) Uiso 1.000000 GR
H14c H 0.3494(10) 0.6376(11) 0.6053(3) 0.1115(12) Uiso 1.000000 GR
C15 C 0.5082(2) 0.57842(16) 0.36127(16) 0.0651(6) Uani 1.000000 .
H15a H 0.5574(16) 0.5602(5) 0.3152(8) 0.0976(9) Uiso 1.000000 GR
H15b H 0.4548(3) 0.6254(4) 0.3450(12) 0.0976(9) Uiso 1.000000 GR
H15c H 0.5739(14) 0.5913(9) 0.4076(4) 0.0976(9) Uiso 1.000000 GR
C16 C 0.3629(4) 0.90078(16) 0.35676(18) 0.0796(8) Uani 1.000000 .
H16a H 0.4321(4) 0.8635(6) 0.3793(13) 0.1194(13) Uiso 1.000000 GR
H16b H 0.3791(10) 0.9129(13) 0.2999(2) 0.1194(13) Uiso 1.000000 GR
H16c H 0.3684(9) 0.9493(8) 0.3892(12) 0.1194(13) Uiso 1.000000 GR
C17 C -0.1496(3) 0.5188(3) 0.24674(17) 0.0893(10) Uani 1.000000 .
H17 H -0.1153(3) 0.4666(3) 0.25092(17) 0.1072(12) Uiso 1.000000 R
C18 C 0.1974(5) 0.84899(16) 0.45245(17) 0.0903(11) Uani 1.000000 .
H18a H 0.1048(9) 0.8291(15) 0.4578(2) 0.1354(16) Uiso 1.000000 GR
H18b H 0.2644(17) 0.8102(12) 0.4747(4) 0.1354(16) Uiso 1.000000 GR
H18c H 0.210(3) 0.8985(4) 0.4828(3) 0.1354(16) Uiso 1.000000 GR
C19 C 0.1068(4) 0.76098(17) 0.03659(17) 0.0852(9) Uani 1.000000 .
H19a H 0.0185(4) 0.7398(10) 0.0502(12) 0.1278(14) Uiso 1.000000 GR
H19b H 0.1145(16) 0.8160(3) 0.0541(12) 0.1278(14) Uiso 1.000000 GR
H19c H 0.1131(16) 0.7578(12) -0.02265(19) 0.1278(14) Uiso 1.000000 GR
C1a C 0.1049(4) 0.92253(15) 0.3254(2) 0.0814(8) Uani 1.000000 .
H1aa H 0.1181(15) 0.9345(11) 0.2682(5) 0.1221(13) Uiso 1.000000 GR
H1ab H 0.0146(4) 0.8988(6) 0.3290(14) 0.1221(13) Uiso 1.000000 GR
H1ac H 0.1113(17) 0.9711(6) 0.3576(10) 0.1221(13) Uiso 1.000000 GR
C1b C 0.2104(5) 0.62642(16) 0.04629(17) 0.1124(16) Uani 1.000000 .
H1ba H 0.2875(19) 0.5943(6) 0.0687(17) 0.169(2) Uiso 1.000000 GR
H1bb H 0.1247(17) 0.6032(8) 0.0616(18) 0.169(2) Uiso 1.000000 GR
H1bc H 0.210(4) 0.6282(3) -0.0135(2) 0.169(2) Uiso 1.000000 GR
C1c C 0.3685(4) 0.7450(2) 0.0619(2) 0.1005(12) Uani 1.000000 .
H1ca H 0.3798(13) 0.7985(7) 0.0836(15) 0.1508(18) Uiso 1.000000 GR
H1cb H 0.4408(4) 0.7111(10) 0.0872(15) 0.1508(18) Uiso 1.000000 GR
H1cc H 0.3741(12) 0.7459(16) 0.0025(2) 0.1508(18) Uiso 1.000000 GR
C1d C -0.1618(3) 0.6523(2) 0.3014(2) 0.0876(10) Uani 1.000000 .
H1d H -0.1346(3) 0.6903(2) 0.3420(2) 0.1051(12) Uiso 1.000000 R
C1e C -0.2571(5) 0.6726(4) 0.2345(3) 0.138(2) Uani 1.000000 .
H1e H -0.2951(5) 0.7239(4) 0.2306(3) 0.165(2) Uiso 1.000000 R
C1f C -0.2434(4) 0.5405(5) 0.1794(2) 0.140(2) Uani 1.000000 .
H1f H -0.2708(4) 0.5033(5) 0.1381(2) 0.168(3) Uiso 1.000000 R
C1g C -0.2939(5) 0.6164(5) 0.1750(3) 0.156(3) Uani 1.000000 .
H1g H -0.3557(5) 0.6307(5) 0.1299(3) 0.188(3) Uiso 1.000000 R

loop_
_atom_site_aniso_label
_atom_site_aniso_U_11
_atom_site_aniso_U_22
_atom_site_aniso_U_33
_atom_site_aniso_U_12
_atom_site_aniso_U_13
_atom_site_aniso_U_23
P1 0.0447(3) 0.0340(2) 0.0390(3) -0.00437(17) 0.00985(18) 0.00152(17)
O4 0.0540(8) 0.0382(7) 0.0476(7) -0.0017(6) 0.0081(6) 0.0085(6)
O 0.0720(10) 0.0475(8) 0.0429(7) -0.0161(7) 0.0077(7) -0.0041(6)
O2 0.0585(9) 0.0571(8) 0.0471(8) -0.0085(7) 0.0237(6) -0.0055(6)
O1 0.0464(8) 0.0557(8) 0.0663(9) -0.0043(6) 0.0176(7) -0.0021(7)
O3 0.1050(13) 0.0372(7) 0.0476(8) -0.0097(8) 0.0133(9) 0.0117(6)
C3 0.0470(9) 0.0292(8) 0.0351(8) -0.0037(7) 0.0116(7) 0.0001(7)
C4 0.0542(11) 0.0390(9) 0.0367(9) 0.0066(8) 0.0112(8) 0.0072(7)
C5 0.0433(9) 0.0308(8) 0.0379(9) -0.0032(7) 0.0124(7) 0.0030(7)
C6 0.0519(10) 0.0323(9) 0.0383(9) 0.0020(7) 0.0109(8) 0.0008(7)
C7 0.0596(12) 0.0332(9) 0.0425(10) -0.0065(8) 0.0107(8) 0.0015(7)
C8 0.0586(11) 0.0351(9) 0.0375(9) -0.0059(8) 0.0148(8) 0.0022(7)
C9 0.0551(11) 0.0337(9) 0.0444(10) -0.0027(8) 0.0108(8) 0.0097(7)
C10 0.0458(9) 0.0377(9) 0.0398(9) -0.0053(7) 0.0112(7) 0.0054(7)
C11 0.108(2) 0.0445(11) 0.0385(10) 0.0185(11) 0.0194(11) 0.0116(9)
C12 0.0967(18) 0.0342(10) 0.0494(12) -0.0123(10) 0.0133(11) -0.0009(8)
C13 0.0445(10) 0.0818(16) 0.0461(11) -0.0036(10) 0.0128(8) 0.0170(11)
C14 0.100(2) 0.0766(17) 0.0490(13) -0.0215(15) 0.0220(13) -0.0173(12)
C15 0.0493(12) 0.0805(16) 0.0673(14) -0.0136(11) 0.0160(10) 0.0076(12)
C16 0.108(2) 0.0551(14) 0.0731(17) -0.0303(14) -0.0078(15) 0.0056(12)
C17 0.0583(15) 0.156(3) 0.0539(14) -0.0053(17) 0.0074(12) -0.0185(17)
C18 0.171(3) 0.0493(13) 0.0540(14) -0.0206(17) 0.0320(18) -0.0134(11)
C19 0.132(3) 0.0623(15) 0.0568(15) 0.0109(16) -0.0208(16) 0.0059(12)
C1a 0.111(2) 0.0475(13) 0.087(2) 0.0093(14) 0.0191(17) -0.0104(13)
C1b 0.249(5) 0.0522(15) 0.0395(13) 0.029(2) 0.032(2) 0.0031(11)
C1c 0.126(3) 0.099(2) 0.087(2) 0.037(2) 0.068(2) 0.0391(18)
C1d 0.0676(16) 0.095(2) 0.101(2) 0.0131(15) 0.0132(15) 0.0474(19)
C1e 0.096(3) 0.190(5) 0.130(4) 0.046(3) 0.025(3) 0.099(4)
C1f 0.072(2) 0.289(7) 0.0579(19) 0.008(3) 0.0014(16) -0.018(3)
C1g 0.082(3) 0.321(9) 0.066(2) 0.038(4) 0.010(2) 0.057(4)

loop_
_atom_type_symbol
_atom_type_scat_dispersion_real
_atom_type_scat_dispersion_imag
_atom_type_scat_Cromer_Mann_a1
_atom_type_scat_Cromer_Mann_a2
_atom_type_scat_Cromer_Mann_a3
_atom_type_scat_Cromer_Mann_a4
_atom_type_scat_Cromer_Mann_b1
_atom_type_scat_Cromer_Mann_b2
_atom_type_scat_Cromer_Mann_b3
_atom_type_scat_Cromer_Mann_b4
_atom_type_scat_Cromer_Mann_c
_atom_type_scat_source
_atom_type_scat_dispersion_source
C 0.01788 0.00908 2.31000 1.02000 1.58860 0.86500 20.84390 10.20750 0.56870 51.65120 0.21560 'International Tables Volume C Table 6.1.1.4 (pp. 500-502)' 'Brennan, Cowan, Rev. Sci. Instrum., 1992, 63, 850'
H 0.00000 0.00000 0.49300 0.32291 0.14019 0.04081 10.51090 26.12570 3.14236 57.79970 0.00304 'International Tables Volume C Table 6.1.1.4 (pp. 500-502)' 'Brennan, Cowan, Rev. Sci. Instrum., 1992, 63, 850'
O 0.04960 0.03234 3.04850 2.28680 1.54630 0.86700 13.27710 5.70110 0.32390 32.90890 0.25080 'International Tables Volume C Table 6.1.1.4 (pp. 500-502)' 'Brennan, Cowan, Rev. Sci. Instrum., 1992, 63, 850'
P 0.29730 0.43501 6.43450 4.17910 1.78000 1.49080 1.90670 27.15700 0.52600 68.16450 1.11490 'International Tables Volume C Table 6.1.1.4 (pp. 500-502)' 'Brennan, Cowan, Rev. Sci. Instrum., 1992, 63, 850'

loop_
_geom_angle_atom_site_label_1
_geom_angle_atom_site_label_2
_geom_angle_atom_site_label_3
_geom_angle
_geom_angle_site_symmetry_1
_geom_angle_site_symmetry_3
_geom_angle_publ_flag
O P1 O4 115.78(8) . . ?
O1 P1 O4 110.13(8) . . ?
O1 P1 O 103.15(8) . . ?
C3 P1 O4 111.44(8) . . ?
C3 P1 O 109.84(8) . . ?
C3 P1 O1 105.75(8) . . ?
C14 O P1 125.41(14) . . ?
C10 O2 H2 109.5 . . ?
C15 O1 P1 125.28(15) . . ?
C9 O3 H3 109.5 . . ?
H3a C3 P1 104.84(6) . . ?
C5 C3 P1 115.63(13) . . ?
C5 C3 H3a 104.84(9) . . ?
C10 C3 P1 110.55(12) . . ?
C10 C3 H3a 104.84(9) . . ?
C10 C3 C5 114.84(15) . . ?
C9 C4 C6 116.76(16) . . ?
C11 C4 C6 121.10(17) . . ?
C11 C4 C9 122.13(17) . . ?
C6 C5 C3 119.53(15) . . ?
C8 C5 C3 122.18(15) . . ?
C8 C5 C6 118.25(15) . . ?
C5 C6 C4 122.88(16) . . ?
H6 C6 C4 118.56(11) . . ?
H6 C6 C5 118.56(10) . . ?
C9 C7 C8 117.58(17) . . ?
C12 C7 C8 121.12(17) . . ?
C12 C7 C9 121.29(16) . . ?
C7 C8 C5 122.22(17) . . ?
H8 C8 C5 118.89(10) . . ?
H8 C8 C7 118.89(11) . . ?
C4 C9 O3 122.35(17) . . ?
C7 C9 O3 115.37(17) . . ?
C7 C9 C4 122.28(16) . . ?
C3 C10 O2 108.20(15) . . ?
H10 C10 O2 108.42(9) . . ?
H10 C10 C3 108.42(9) . . ?
C13 C10 O2 112.84(17) . . ?
C13 C10 C3 110.45(14) . . ?
C13 C10 H10 108.42(12) . . ?
C19 C11 C4 110.6(2) . . ?
C1b C11 C4 111.11(18) . . ?
C1b C11 C19 106.1(3) . . ?
C1c C11 C4 109.9(2) . . ?
C1c C11 C19 110.9(2) . . ?
C1c C11 C1b 108.2(3) . . ?
C16 C12 C7 110.1(2) . . ?
C18 C12 C7 111.23(17) . . ?
C18 C12 C16 106.4(2) . . ?
C1a C12 C7 110.5(2) . . ?
C1a C12 C16 110.6(2) . . ?
C1a C12 C18 108.0(2) . . ?
C17 C13 C10 119.4(2) . . ?
C1d C13 C10 120.8(2) . . ?
C1d C13 C17 119.8(3) . . ?
H14a C14 O 109.5 . . ?
H14b C14 O 109.5 . . ?
H14b C14 H14a 109.5 . . ?
H14c C14 O 109.5 . . ?
H14c C14 H14a 109.5 . . ?
H14c C14 H14b 109.5 . . ?
H15a C15 O1 109.5 . . ?
H15b C15 O1 109.5 . . ?
H15b C15 H15a 109.5 . . ?
H15c C15 O1 109.5 . . ?
H15c C15 H15a 109.5 . . ?
H15c C15 H15b 109.5 . . ?
H16a C16 C12 109.5 . . ?
H16b C16 C12 109.5 . . ?
H16b C16 H16a 109.5 . . ?
H16c C16 C12 109.5 . . ?
H16c C16 H16a 109.5 . . ?
H16c C16 H16b 109.5 . . ?
H17 C17 C13 120.03(19) . . ?
C1f C17 C13 119.9(4) . . ?
C1f C17 H17 120.0(3) . . ?
H18a C18 C12 109.5 . . ?
H18b C18 C12 109.5 . . ?
H18b C18 H18a 109.5 . . ?
H18c C18 C12 109.5 . . ?
H18c C18 H18a 109.5 . . ?
H18c C18 H18b 109.5 . . ?
H19a C19 C11 109.5 . . ?
H19b C19 C11 109.5 . . ?
H19b C19 H19a 109.5 . . ?
H19c C19 C11 109.5 . . ?
H19c C19 H19a 109.5 . . ?
H19c C19 H19b 109.5 . . ?
H1aa C1a C12 109.5 . . ?
H1ab C1a C12 109.5 . . ?
H1ab C1a H1aa 109.5 . . ?
H1ac C1a C12 109.5 . . ?
H1ac C1a H1aa 109.5 . . ?
H1ac C1a H1ab 109.5 . . ?
H1ba C1b C11 109.5 . . ?
H1bb C1b C11 109.5 . . ?
H1bb C1b H1ba 109.5 . . ?
H1bc C1b C11 109.5 . . ?
H1bc C1b H1ba 109.5 . . ?
H1bc C1b H1bb 109.5 . . ?
H1ca C1c C11 109.5 . . ?
H1cb C1c C11 109.5 . . ?
H1cb C1c H1ca 109.5 . . ?
H1cc C1c C11 109.5 . . ?
H1cc C1c H1ca 109.5 . . ?
H1cc C1c H1cb 109.5 . . ?
H1d C1d C13 120.24(19) . . ?
C1e C1d C13 119.5(4) . . ?
C1e C1d H1d 120.2(3) . . ?
H1e C1e C1d 120.3(3) . . ?
C1g C1e C1d 119.4(5) . . ?
C1g C1e H1e 120.3(3) . . ?
H1f C1f C17 120.4(3) . . ?
C1g C1f C17 119.2(5) . . ?
C1g C1f H1f 120.4(3) . . ?
C1f C1g C1e 122.2(4) . . ?
H1g C1g C1e 118.9(3) . . ?
H1g C1g C1f 118.9(3) . . ?

loop_
_geom_bond_atom_site_label_1
_geom_bond_atom_site_label_2
_geom_bond_distance
_geom_bond_site_symmetry_2
_geom_bond_publ_flag
P1 O4 1.4736(13) . ?
P1 O 1.5682(14) . ?
P1 O1 1.5638(14) . ?
P1 C3 1.8129(19) . ?
O C14 1.414(3) . ?
O2 H2 0.8200 . ?
O2 C10 1.415(2) . ?
O1 C15 1.441(3) . ?
O3 H3 0.8200 . ?
O3 C9 1.378(2) . ?
C3 H3a 0.9800 . ?
C3 C5 1.519(2) . ?
C3 C10 1.547(2) . ?
C4 C6 1.396(2) . ?
C4 C9 1.402(3) . ?
C4 C11 1.540(3) . ?
C5 C6 1.385(2) . ?
C5 C8 1.385(2) . ?
C6 H6 0.9300 . ?
C7 C8 1.390(2) . ?
C7 C9 1.406(3) . ?
C7 C12 1.536(3) . ?
C8 H8 0.9300 . ?
C10 H10 0.9800 . ?
C10 C13 1.509(3) . ?
C11 C19 1.531(4) . ?
C11 C1b 1.537(4) . ?
C11 C1c 1.540(4) . ?
C12 C16 1.530(4) . ?
C12 C18 1.538(3) . ?
C12 C1a 1.530(4) . ?
C13 C17 1.382(4) . ?
C13 C1d 1.388(4) . ?
C14 H14a 0.9600 . ?
C14 H14b 0.9600 . ?
C14 H14c 0.9600 . ?
C15 H15a 0.9600 . ?
C15 H15b 0.9600 . ?
C15 H15c 0.9600 . ?
C16 H16a 0.9600 . ?
C16 H16b 0.9600 . ?
C16 H16c 0.9600 . ?
C17 H17 0.9300 . ?
C17 C1f 1.399(5) . ?
C18 H18a 0.9600 . ?
C18 H18b 0.9600 . ?
C18 H18c 0.9600 . ?
C19 H19a 0.9600 . ?
C19 H19b 0.9600 . ?
C19 H19c 0.9600 . ?
C1a H1aa 0.9600 . ?
C1a H1ab 0.9600 . ?
C1a H1ac 0.9600 . ?
C1b H1ba 0.9600 . ?
C1b H1bb 0.9600 . ?
C1b H1bc 0.9600 . ?
C1c H1ca 0.9600 . ?
C1c H1cb 0.9600 . ?
C1c H1cc 0.9600 . ?
C1d H1d 0.9300 . ?
C1d C1e 1.396(5) . ?
C1e H1e 0.9300 . ?
C1e C1g 1.364(9) . ?
C1f H1f 0.9300 . ?
C1f C1g 1.353(8) . ?
C1g H1g 0.9300 . ?

loop_
_geom_torsion_atom_site_label_1
_geom_torsion_atom_site_label_2
_geom_torsion_atom_site_label_3
_geom_torsion_atom_site_label_4
_geom_torsion
_geom_torsion_site_symmetry_1
_geom_torsion_site_symmetry_2
_geom_torsion_site_symmetry_3
_geom_torsion_site_symmetry_4
_geom_torsion_publ_flag
P1 C3 C5 C6 120.18(14) . . . . ?
P1 C3 C5 C8 -62.07(16) . . . . ?
P1 C3 C10 O2 58.19(12) . . . . ?
P1 C3 C10 C13 -177.84(15) . . . . ?
O4 P1 O C14 -18.70(19) . . . . ?
O4 P1 O1 C15 -160.85(15) . . . . ?
O4 P1 C3 C5 176.27(11) . . . . ?
O4 P1 C3 C10 43.63(10) . . . . ?
O P1 O1 C15 -36.71(15) . . . . ?
O P1 C3 C5 46.60(10) . . . . ?
O P1 C3 C10 -86.04(11) . . . . ?
O2 C10 C3 C5 -74.85(16) . . . . ?
O2 C10 C13 C17 -155.73(19) . . . . ?
O2 C10 C13 C1d 26.7(2) . . . . ?
O1 P1 O C14 -139.05(19) . . . . ?
O1 P1 C3 C5 -64.08(10) . . . . ?
O1 P1 C3 C10 163.28(11) . . . . ?
O3 C9 C4 C6 178.0(2) . . . . ?
O3 C9 C4 C11 -2.4(3) . . . . ?
O3 C9 C7 C8 -178.57(19) . . . . ?
O3 C9 C7 C12 1.5(2) . . . . ?
C3 P1 O C14 108.58(19) . . . . ?
C3 P1 O1 C15 78.63(15) . . . . ?
C3 C5 C6 C4 178.11(17) . . . . ?
C3 C5 C8 C7 -178.67(18) . . . . ?
C3 C10 C13 C17 83.0(2) . . . . ?
C3 C10 C13 C1d -94.6(2) . . . . ?
C4 C6 C5 C8 0.3(2) . . . . ?
C4 C9 C7 C8 0.7(2) . . . . ?
C4 C9 C7 C12 -179.2(2) . . . . ?
C5 C3 C10 C13 49.11(18) . . . . ?
C5 C6 C4 C9 0.8(2) . . . . ?
C5 C6 C4 C11 -178.8(2) . . . . ?
C5 C8 C7 C9 0.4(2) . . . . ?
C5 C8 C7 C12 -179.7(2) . . . . ?
C6 C4 C9 C7 -1.3(2) . . . . ?
C6 C4 C11 C19 117.2(2) . . . . ?
C6 C4 C11 C1b -0.4(3) . . . . ?
C6 C4 C11 C1c -120.1(2) . . . . ?
C6 C5 C3 C10 -109.20(18) . . . . ?
C6 C5 C8 C7 -0.9(2) . . . . ?
C7 C9 C4 C11 178.3(2) . . . . ?
C8 C5 C3 C10 68.5(2) . . . . ?
C8 C7 C12 C16 117.3(2) . . . . ?
C8 C7 C12 C18 -0.4(3) . . . . ?
C8 C7 C12 C1a -120.3(2) . . . . ?
C9 C4 C11 C19 -62.4(2) . . . . ?
C9 C4 C11 C1b -179.9(3) . . . . ?
C9 C4 C11 C1c 60.3(2) . . . . ?
C9 C7 C12 C16 -62.8(2) . . . . ?
C9 C7 C12 C18 179.6(3) . . . . ?
C9 C7 C12 C1a 59.7(2) . . . . ?
C10 C13 C17 C1f -176.3(3) . . . . ?
C10 C13 C1d C1e 177.3(3) . . . . ?
C13 C17 C1f C1g -1.0(4) . . . . ?
C13 C1d C1e C1g -1.1(4) . . . . ?
C17 C13 C1d C1e -0.3(3) . . . . ?
C17 C1f C1g C1e -0.5(5) . . . . ?
C1d C13 C17 C1f 1.3(3) . . . . ?
C1d C1e C1g C1f 1.5(5) . . . . ?
